data_7013208
loop_
_publ_author_name
'Singh, Shubha'
'Mishra, Vibha'
'Mukherjee, Jhumpa'
'Seethalekshmi, N.'
'Mukherjee, Rabindranath'

_publ_section_title
;
 Synthesis and properties of [MII(L6)2][ClO4]2 (M = Fe, Co and Ni):
 structures of Co and Ni complexes and spin-state transition by Fe
 complex (L6 = 2-[3-(2?-pyridyl)pyrazol-1-ylmethyl]pyridine)Electronic
 supplementary information (ESI) available: Fig. S1?S6 discussed in the
 text. See http://www.rsc.org/suppdata/dt/b3/b305574d/
;
_journal_issue 17
_journal_name_full 'Dalton Transactions'
_journal_page_first 3392
_journal_paper_doi 10.1039/b305574d
_journal_year 2003
_chemical_formula_moiety 'C28 H24 N8 Ni 2+, 2(Cl O4) 2-'
_chemical_formula_sum 'C28 H24 Cl2 N8 Ni O8'
_chemical_formula_weight 730.16
_chemical_name_systematic
;
?
;
_space_group_IT_number 2
_symmetry_cell_setting triclinic
_symmetry_space_group_name_Hall '-P 1'
_symmetry_space_group_name_H-M 'P -1'
_atom_sites_solution_hydrogens geom
_atom_sites_solution_primary direct
_atom_sites_solution_secondary difmap
_audit_creation_method SHELXL-97
_cell_angle_alpha 93.43(5)
_cell_angle_beta 92.68(5)
_cell_angle_gamma 112.07(5)
_cell_formula_units_Z 4
_cell_length_a 11.930(6)
_cell_length_b 14.639(8)
_cell_length_c 19.008(12)
_cell_measurement_reflns_used 25
_cell_measurement_temperature 293(2)
_cell_measurement_theta_max 15.58
_cell_measurement_theta_min 4.38
_cell_volume 3062(3)
_computing_cell_refinement 'CAD4 Express (Enraf Nonius, 1994)'
_computing_data_collection 'CAD4 Express (Enraf Nonius, 1994)'
_computing_data_reduction 'XCAD4 (Harms & Wocadlo, 1995)'
_computing_molecular_graphics 'Ortep-3 for Windows (Farrugia, 1997)'
_computing_publication_material 'WinGX publication routines (Farrugia, 1999)'
_computing_structure_refinement 'SHELXL-97 (Sheldrick, 1997)'
_computing_structure_solution 'SIR92 (Altomare, et. al. 1993)'
_diffrn_ambient_temperature 293(2)
_diffrn_measured_fraction_theta_full 0.994
_diffrn_measured_fraction_theta_max 0.994
_diffrn_measurement_device_type 'CAD4 mach'
_diffrn_measurement_method 'non-profiled omega/2theta scans'
_diffrn_radiation_monochromator graphite
_diffrn_radiation_source 'fine-focus sealed tube'
_diffrn_radiation_type MoK\a
_diffrn_radiation_wavelength 0.71073
_diffrn_reflns_av_R_equivalents 0.2011
_diffrn_reflns_av_sigmaI/netI 0.3458
_diffrn_reflns_limit_h_max 12
_diffrn_reflns_limit_h_min 0
_diffrn_reflns_limit_k_max 14
_diffrn_reflns_limit_k_min -15
_diffrn_reflns_limit_l_max 20
_diffrn_reflns_limit_l_min -20
_diffrn_reflns_number 8693
_diffrn_reflns_theta_full 22.53
_diffrn_reflns_theta_max 22.53
_diffrn_reflns_theta_min 1.08
_diffrn_standards_decay_% 3.07
_diffrn_standards_interval_count 90
_diffrn_standards_interval_time 'one hour'
_diffrn_standards_number 3
_exptl_absorpt_coefficient_mu 0.872
_exptl_absorpt_correction_type none
_exptl_crystal_colour 'light violet'
_exptl_crystal_density_diffrn 1.584
_exptl_crystal_density_method 'not measured'
_exptl_crystal_description 'rectangular block'
_exptl_crystal_F_000 1496
_exptl_crystal_size_max 0.30
_exptl_crystal_size_mid 0.20
_exptl_crystal_size_min 0.20
_refine_diff_density_max 0.452
_refine_diff_density_min -0.691
_refine_diff_density_rms 0.089
_refine_ls_extinction_method none
_refine_ls_goodness_of_fit_ref 0.860
_refine_ls_hydrogen_treatment mixed
_refine_ls_matrix_type full
_refine_ls_number_parameters 847
_refine_ls_number_reflns 8005
_refine_ls_number_restraints 0
_refine_ls_restrained_S_all 0.860
_refine_ls_R_factor_all 0.3413
_refine_ls_R_factor_gt 0.0775
_refine_ls_shift/su_max 0.008
_refine_ls_shift/su_mean 0.000
_refine_ls_structure_factor_coef Fsqd
_refine_ls_weighting_details 'calc w==1/[\s^2^(Fo^2^)+(0.0724P)^2^+0.0000P] where P==(Fo^2^+2Fc^2^)/3'
_refine_ls_weighting_scheme calc
_refine_ls_wR_factor_gt 0.1447
_refine_ls_wR_factor_ref 0.2073
_reflns_number_gt 2090
_reflns_number_total 8005
_reflns_threshold_expression >2sigma(I)
_cod_data_source_file b305574d.txt
_cod_data_source_block shubha
_cod_depositor_comments
;
The following automatic conversions were performed:
'_exptl_absorpt_correction_type' value 'None' changed to 'none' according
to '/home/saulius/struct/CIF-dictionaries/cif_core.dic' dictionary named
'cif_core.dic' version 2.4.1 from 2010-06-29.

Automatic conversion script
Id: cif_fix_enum 1527 2010-12-29 10:47:43Z saulius 
;
_cod_original_sg_symbol_H-M P-1
_cod_database_code 7013208

loop_
_symmetry_equiv_pos_as_xyz
'x, y, z'
'-x, -y, -z'

loop_
_atom_site_label
_atom_site_type_symbol
_atom_site_fract_x
_atom_site_fract_y
_atom_site_fract_z
_atom_site_U_iso_or_equiv
_atom_site_adp_type
_atom_site_occupancy
_atom_site_symmetry_multiplicity
_atom_site_calc_flag
_atom_site_refinement_flags
_atom_site_disorder_assembly
_atom_site_disorder_group
Ni1 Ni 0.47840(16) 0.67841(12) 0.19321(9) 0.0494(6) Uani 1 1 d . . .
Ni2 Ni 0.94715(17) 0.26015(14) 0.31094(11) 0.0667(7) Uani 1 1 d . . .
Cl1 Cl 0.5603(6) 0.7706(4) 0.5846(3) 0.0883(16) Uani 1 1 d . . .
Cl3 Cl 0.7694(6) 0.5107(5) 0.0926(3) 0.1011(17) Uani 1 1 d . . .
Cl2 Cl 0.9331(6) 0.7750(5) 0.4025(3) 0.1115(19) Uani 1 1 d . . .
Cl4 Cl 0.2295(7) 0.9589(6) 0.0705(5) 0.133(3) Uani 1 1 d . . .
N2A N 0.5212(10) 0.6359(10) 0.2816(6) 0.053(4) Uani 1 1 d . . .
N7A N 0.3439(12) 0.7118(10) 0.0617(6) 0.059(4) Uani 1 1 d . . .
N8A N 0.2841(11) 0.6442(8) 0.2082(8) 0.056(3) Uani 1 1 d . . .
N6A N 0.4448(12) 0.7099(8) 0.1001(6) 0.052(3) Uani 1 1 d . . .
N5A N 0.6559(11) 0.7448(7) 0.1582(7) 0.047(3) Uani 1 1 d . . .
N4A N 0.4971(10) 0.8186(8) 0.2540(7) 0.052(3) Uani 1 1 d . . .
N1A N 0.4487(10) 0.5266(9) 0.1704(8) 0.059(3) Uani 1 1 d . . .
N8B N 0.7871(10) 0.1729(9) 0.2434(6) 0.054(3) Uani 1 1 d . . .
N1B N 1.0243(13) 0.3015(12) 0.2112(9) 0.095(6) Uani 1 1 d . . .
N3A N 0.5623(11) 0.6817(11) 0.3449(9) 0.068(4) Uani 1 1 d . . .
N5B N 1.0785(11) 0.3769(9) 0.3798(6) 0.067(4) Uani 1 1 d . . .
N4B N 0.8762(14) 0.1779(11) 0.3957(6) 0.074(4) Uani 1 1 d . . .
N6B N 0.8731(16) 0.3608(12) 0.3198(8) 0.094(5) Uani 1 1 d . . .
N3B N 1.0506(14) 0.1093(13) 0.3202(10) 0.094(6) Uani 1 1 d . . .
N7B N 0.7799(16) 0.3696(14) 0.2909(9) 0.104(6) Uani 1 1 d . . .
C23A C 0.2279(13) 0.6404(11) 0.0846(10) 0.074(5) Uani 1 1 d . . .
H23A H 0.1618 0.6449 0.0552 0.089 Uiso 1 1 calc R . .
H23B H 0.2267 0.5742 0.0752 0.089 Uiso 1 1 calc R . .
C19A C 0.6560(15) 0.7866(10) 0.0984(8) 0.046(4) Uani 1 1 d . . .
C9A C 0.6162(13) 0.7934(13) 0.3545(7) 0.070(5) Uani 1 1 d . . .
H9A1 H 0.6307 0.8141 0.4046 0.084 Uiso 1 1 calc R . .
H9A2 H 0.6939 0.8170 0.3339 0.084 Uiso 1 1 calc R . .
C20A C 0.5340(16) 0.7705(11) 0.0654(8) 0.048(4) Uani 1 1 d . . .
C24B C 0.7070(14) 0.2031(11) 0.2165(8) 0.049(4) Uani 1 1 d . . .
C25B C 0.6173(13) 0.1547(13) 0.1662(9) 0.074(5) Uani 1 1 d . . .
H25B H 0.5593 0.1793 0.1520 0.089 Uiso 1 1 calc R . .
C19B C 1.0494(17) 0.4547(13) 0.3987(9) 0.069(5) Uani 1 1 d . . .
C24A C 0.2038(17) 0.6526(11) 0.1587(10) 0.066(5) Uani 1 1 d . . .
C6A C 0.5003(15) 0.5407(12) 0.2926(13) 0.066(5) Uani 1 1 d . . .
C10B C 0.9038(17) 0.1027(14) 0.4173(10) 0.065(5) Uani 1 1 d . . .
C7A C 0.5299(15) 0.5336(15) 0.3607(12) 0.085(6) Uani 1 1 d . . .
H7A H 0.5243 0.4757 0.3806 0.102 Uiso 1 1 calc R . .
C22A C 0.3733(16) 0.7698(11) 0.0089(7) 0.060(5) Uani 1 1 d . . .
H22A H 0.3196 0.7794 -0.0240 0.072 Uiso 1 1 calc R . .
C18B C 1.1261(17) 0.5337(12) 0.4437(8) 0.072(5) Uani 1 1 d . . .
H18B H 1.1041 0.5867 0.4565 0.086 Uiso 1 1 calc R . .
C14A C 0.4354(16) 0.8673(11) 0.2234(8) 0.086(6) Uani 1 1 d . . .
H14A H 0.4100 0.8537 0.1756 0.103 Uiso 1 1 calc R . .
C22B C 0.7713(17) 0.4555(18) 0.3053(10) 0.083(7) Uani 1 1 d . . .
H22B H 0.7169 0.4811 0.2864 0.100 Uiso 1 1 calc R . .
C13A C 0.410(2) 0.9381(14) 0.2636(11) 0.107(8) Uani 1 1 d . . .
H13A H 0.3617 0.9686 0.2436 0.128 Uiso 1 1 calc R . .
C15A C 0.7607(18) 0.7516(11) 0.1922(8) 0.065(5) Uani 1 1 d . . .
H15A H 0.7612 0.7223 0.2342 0.078 Uiso 1 1 calc R . .
C16A C 0.8684(15) 0.8041(12) 0.1622(11) 0.079(6) Uani 1 1 d . . .
H16A H 0.9413 0.8076 0.1842 0.095 Uiso 1 1 calc R . .
C2A C 0.3932(14) 0.3778(14) 0.0990(10) 0.086(6) Uani 1 1 d . . .
H2A H 0.3728 0.3437 0.0545 0.103 Uiso 1 1 calc R . .
C28A C 0.2591(13) 0.6501(10) 0.2758(9) 0.066(5) Uani 1 1 d . . .
H28A H 0.3147 0.6458 0.3101 0.079 Uiso 1 1 calc R . .
C5A C 0.4586(13) 0.4812(15) 0.2275(11) 0.061(5) Uani 1 1 d . . .
C4B C 1.0821(15) 0.2355(15) 0.1109(13) 0.096(6) Uani 1 1 d . . .
H4B H 1.1037 0.1861 0.0898 0.115 Uiso 1 1 calc R . .
C25A C 0.1026(14) 0.6663(11) 0.1762(10) 0.080(5) Uani 1 1 d . . .
H25A H 0.0486 0.6716 0.1414 0.096 Uiso 1 1 calc R . .
C15B C 1.1860(17) 0.3758(13) 0.4046(9) 0.092(6) Uani 1 1 d . . .
H15B H 1.2073 0.3226 0.3913 0.110 Uiso 1 1 calc R . .
C5B C 1.0680(16) 0.2371(14) 0.1807(13) 0.074(6) Uani 1 1 d . . .
C21A C 0.4956(16) 0.8121(11) 0.0119(8) 0.069(5) Uani 1 1 d . . .
H21A H 0.5431 0.8592 -0.0163 0.082 Uiso 1 1 calc R . .
C12A C 0.4527(18) 0.9621(13) 0.3293(14) 0.116(8) Uani 1 1 d . . .
H12A H 0.4441 1.0154 0.3543 0.140 Uiso 1 1 calc R . .
C10A C 0.5375(14) 0.8395(11) 0.3217(9) 0.062(5) Uani 1 1 d . . .
C28B C 0.7814(12) 0.0872(13) 0.2206(9) 0.074(5) Uani 1 1 d . . .
H28B H 0.8340 0.0614 0.2414 0.089 Uiso 1 1 calc R . .
C11A C 0.5119(16) 0.9077(13) 0.3623(9) 0.092(6) Uani 1 1 d . . .
H11A H 0.5331 0.9181 0.4107 0.111 Uiso 1 1 calc R . .
C11B C 0.844(2) 0.0422(14) 0.4651(11) 0.079(5) Uani 1 1 d . . .
H11B H 0.8657 -0.0097 0.4772 0.095 Uiso 1 1 calc R . .
C27A C 0.1581(17) 0.6621(12) 0.2984(9) 0.090(6) Uani 1 1 d . . .
H27A H 0.1422 0.6635 0.3458 0.108 Uiso 1 1 calc R . .
C13B C 0.722(2) 0.1347(19) 0.4721(13) 0.110(8) Uani 1 1 d . . .
H13B H 0.6590 0.1492 0.4905 0.132 Uiso 1 1 calc R . .
C1B C 1.0060(18) 0.3644(17) 0.1697(15) 0.103(8) Uani 1 1 d . . .
H1B H 0.9773 0.4094 0.1909 0.124 Uiso 1 1 calc R . .
C4A C 0.4308(16) 0.3817(18) 0.2215(12) 0.093(6) Uani 1 1 d . . .
H4A H 0.4339 0.3490 0.2616 0.112 Uiso 1 1 calc R . .
C17A C 0.8705(16) 0.8486(12) 0.1043(11) 0.075(5) Uani 1 1 d . . .
H17A H 0.9440 0.8887 0.0883 0.090 Uiso 1 1 calc R . .
C1A C 0.4193(13) 0.4813(13) 0.1071(9) 0.073(5) Uani 1 1 d . . .
H1A H 0.4156 0.5158 0.0681 0.088 Uiso 1 1 calc R . .
C21B C 0.867(2) 0.4972(15) 0.3567(15) 0.138(10) Uani 1 1 d . . .
H21B H 0.8824 0.5567 0.3832 0.165 Uiso 1 1 calc R . .
C9B C 1.0209(19) 0.0973(14) 0.3929(13) 0.119(7) Uani 1 1 d . . .
H9B1 H 1.0871 0.1470 0.4221 0.142 Uiso 1 1 calc R . .
H9B2 H 1.0211 0.0335 0.4039 0.142 Uiso 1 1 calc R . .
C3A C 0.3983(17) 0.3300(16) 0.1563(15) 0.110(8) Uani 1 1 d . . .
H3A H 0.3799 0.2622 0.1519 0.132 Uiso 1 1 calc R . .
C8A C 0.5699(17) 0.6264(18) 0.3959(9) 0.090(6) Uani 1 1 d . . .
H8A H 0.5955 0.6453 0.4434 0.108 Uiso 1 1 calc R . .
C2B C 1.0239(19) 0.3715(17) 0.1003(16) 0.119(9) Uani 1 1 d . . .
H2B H 1.0092 0.4184 0.0746 0.142 Uiso 1 1 calc R . .
C12B C 0.748(2) 0.0576(17) 0.4965(11) 0.114(7) Uani 1 1 d . . .
H12B H 0.7060 0.0192 0.5310 0.137 Uiso 1 1 calc R . .
C26A C 0.0810(15) 0.6720(13) 0.2452(12) 0.092(6) Uani 1 1 d . . .
H26A H 0.0122 0.6830 0.2574 0.111 Uiso 1 1 calc R . .
C26B C 0.6175(16) 0.0687(14) 0.1382(10) 0.108(7) Uani 1 1 d . . .
H26B H 0.5627 0.0343 0.1002 0.129 Uiso 1 1 calc R . .
C17B C 1.2333(19) 0.5324(15) 0.4688(9) 0.100(7) Uani 1 1 d . . .
H17B H 1.2861 0.5847 0.4991 0.120 Uiso 1 1 calc R . .
C14B C 0.782(2) 0.1866(14) 0.4248(12) 0.086(7) Uani 1 1 d . . .
H14B H 0.7568 0.2354 0.4094 0.103 Uiso 1 1 calc R . .
C18A C 0.7601(19) 0.8351(11) 0.0662(9) 0.068(5) Uani 1 1 d . . .
H18A H 0.7581 0.8579 0.0217 0.082 Uiso 1 1 calc R . .
C8B C 1.085(2) 0.0391(18) 0.2932(15) 0.139(11) Uani 1 1 d . . .
H8B H 1.0961 -0.0146 0.3114 0.167 Uiso 1 1 calc R . .
C16B C 1.2637(15) 0.4529(16) 0.4493(11) 0.103(7) Uani 1 1 d . . .
H16B H 1.3374 0.4517 0.4664 0.123 Uiso 1 1 calc R . .
C20B C 0.929(2) 0.4456(14) 0.3634(13) 0.116(9) Uani 1 1 d . . .
C27B C 0.6981(19) 0.0312(12) 0.1651(10) 0.116(7) Uani 1 1 d . . .
H27B H 0.6975 -0.0295 0.1472 0.139 Uiso 1 1 calc R . .
C3B C 1.0661(14) 0.302(2) 0.0706(11) 0.105(7) Uani 1 1 d . . .
H3B H 1.0831 0.3026 0.0233 0.126 Uiso 1 1 calc R . .
C7B C 1.096(2) 0.0758(19) 0.2281(18) 0.171(14) Uani 1 1 d . . .
H7B H 1.1117 0.0428 0.1888 0.205 Uiso 1 1 calc R . .
C23B C 0.698(2) 0.298(2) 0.2425(13) 0.218(16) Uani 1 1 d . . .
H23C H 0.6925 0.3313 0.2007 0.261 Uiso 1 1 calc R . .
H23D H 0.6194 0.2796 0.2623 0.261 Uiso 1 1 calc R . .
O4 O 0.5445(18) 0.8228(13) 0.5376(9) 0.227(10) Uani 1 1 d . . .
O6 O 0.9841(13) 0.7238(10) 0.4416(7) 0.145(6) Uani 1 1 d . . .
O8 O 0.8538(12) 0.7158(10) 0.3483(7) 0.154(6) Uani 1 1 d . . .
O5 O 0.8837(14) 0.8247(12) 0.4450(8) 0.191(8) Uani 1 1 d . . .
O7 O 1.027(2) 0.8456(17) 0.3666(11) 0.289(13) Uani 1 1 d . . .
O9 O 0.7746(16) 0.5445(11) 0.1596(7) 0.188(7) Uani 1 1 d . . .
O11 O 0.8746(15) 0.5226(15) 0.0633(9) 0.209(9) Uani 1 1 d . . .
O10 O 0.709(2) 0.547(2) 0.0530(9) 0.295(15) Uani 1 1 d . . .
O3 O 0.614(3) 0.715(2) 0.5713(13) 0.348(18) Uani 1 1 d . . .
O1 O 0.456(2) 0.705(2) 0.5889(15) 0.338(18) Uani 1 1 d . . .
O12 O 0.713(2) 0.4129(14) 0.0891(15) 0.38(2) Uani 1 1 d . . .
O2 O 0.593(3) 0.8068(16) 0.6483(11) 0.355(19) Uani 1 1 d . . .
N2B N 1.0370(13) 0.1740(10) 0.2909(10) 0.093(6) Uani 1 1 d . . .
C6B C 1.083(2) 0.1654(19) 0.2250(15) 0.141(11) Uani 1 1 d . . .
O13 O 0.1509(14) 0.9932(16) 0.0463(9) 0.211(9) Uani 1 1 d . . .
O15 O 0.1902(15) 0.8986(13) 0.1238(11) 0.242(11) Uani 1 1 d . . .
O14 O 0.292(3) 1.047(3) 0.1104(13) 0.301(14) Uani 1 1 d . . .
O16 O 0.319(2) 0.9604(15) 0.0356(16) 0.344(18) Uani 1 1 d . . .

loop_
_atom_site_aniso_label
_atom_site_aniso_U_11
_atom_site_aniso_U_22
_atom_site_aniso_U_33
_atom_site_aniso_U_23
_atom_site_aniso_U_13
_atom_site_aniso_U_12
Ni1 0.0470(14) 0.0405(13) 0.0583(15) 0.0010(10) 0.0041(11) 0.0144(11)
Ni2 0.0621(15) 0.0634(15) 0.0823(18) -0.0199(13) -0.0213(13) 0.0396(13)
Cl1 0.091(4) 0.069(4) 0.114(5) -0.003(3) -0.010(4) 0.043(3)
Cl3 0.104(5) 0.114(5) 0.095(5) -0.025(4) -0.002(4) 0.058(4)
Cl2 0.130(5) 0.113(5) 0.094(5) -0.047(4) -0.034(4) 0.062(4)
Cl4 0.082(5) 0.159(7) 0.188(8) 0.066(6) 0.046(5) 0.069(5)
N2A 0.043(8) 0.082(11) 0.025(8) -0.015(8) -0.019(6) 0.018(8)
N7A 0.058(10) 0.092(11) 0.028(8) -0.007(8) -0.011(8) 0.032(9)
N8A 0.050(9) 0.052(8) 0.065(10) -0.001(7) 0.025(8) 0.014(7)
N6A 0.040(9) 0.056(9) 0.053(9) -0.007(7) 0.019(8) 0.010(7)
N5A 0.062(10) 0.031(7) 0.060(10) 0.008(7) 0.002(8) 0.029(7)
N4A 0.056(9) 0.049(9) 0.053(10) 0.001(7) 0.007(7) 0.023(7)
N1A 0.064(9) 0.059(9) 0.059(10) -0.015(9) -0.001(8) 0.032(8)
N8B 0.050(9) 0.032(8) 0.081(10) 0.008(7) -0.013(7) 0.019(7)
N1B 0.072(11) 0.028(9) 0.167(18) -0.018(11) -0.039(11) 0.008(8)
N3A 0.064(10) 0.073(12) 0.081(12) 0.035(11) 0.012(9) 0.036(9)
N5B 0.052(9) 0.068(10) 0.075(10) -0.014(7) -0.025(7) 0.021(8)
N4B 0.085(12) 0.087(12) 0.062(10) -0.012(9) -0.013(9) 0.051(10)
N6B 0.122(14) 0.103(14) 0.098(12) 0.034(10) 0.006(10) 0.087(12)
N3B 0.112(14) 0.084(14) 0.104(16) -0.021(12) -0.041(12) 0.067(12)
N7B 0.105(15) 0.136(17) 0.124(15) 0.032(13) 0.013(12) 0.100(14)
C23A 0.021(10) 0.051(11) 0.141(19) 0.023(12) -0.005(11) 0.001(9)
C19A 0.062(13) 0.023(9) 0.044(11) 0.001(8) 0.006(10) 0.006(9)
C9A 0.074(13) 0.104(16) 0.044(11) 0.000(10) 0.004(9) 0.049(12)
C20A 0.075(14) 0.060(12) 0.025(10) -0.009(8) -0.003(10) 0.045(11)
C24B 0.052(11) 0.050(11) 0.055(11) -0.004(9) 0.008(9) 0.029(10)
C25B 0.044(11) 0.058(13) 0.117(15) -0.001(11) -0.026(11) 0.019(10)
C19B 0.064(13) 0.060(13) 0.093(14) -0.002(11) 0.006(11) 0.038(12)
C24A 0.048(13) 0.060(11) 0.064(14) -0.017(10) 0.005(12) -0.007(10)
C6A 0.071(13) 0.027(11) 0.115(19) 0.031(13) 0.039(13) 0.027(10)
C10B 0.074(15) 0.062(13) 0.056(13) 0.013(10) -0.018(11) 0.025(12)
C7A 0.090(14) 0.090(17) 0.093(17) 0.059(14) 0.015(12) 0.048(13)
C22A 0.086(15) 0.058(11) 0.024(10) 0.020(8) 0.000(10) 0.014(10)
C18B 0.071(13) 0.063(13) 0.062(12) -0.011(10) 0.006(10) 0.006(11)
C14A 0.137(17) 0.052(12) 0.066(13) -0.022(10) -0.016(12) 0.038(12)
C22B 0.072(15) 0.113(19) 0.107(16) 0.065(14) 0.025(12) 0.073(15)
C13A 0.17(2) 0.071(15) 0.089(16) -0.016(12) 0.022(16) 0.062(15)
C15A 0.093(15) 0.057(12) 0.068(12) 0.007(9) 0.014(12) 0.054(12)
C16A 0.042(12) 0.074(14) 0.110(17) 0.019(12) 0.004(12) 0.008(11)
C2A 0.080(13) 0.072(15) 0.100(17) -0.046(12) -0.002(12) 0.032(12)
C28A 0.065(12) 0.078(12) 0.065(13) 0.008(9) 0.032(10) 0.035(10)
C5A 0.042(11) 0.051(14) 0.097(17) 0.022(13) 0.004(10) 0.025(10)
C4B 0.106(16) 0.101(18) 0.086(18) 0.036(14) 0.023(13) 0.039(13)
C25A 0.028(11) 0.111(15) 0.095(16) 0.003(12) 0.013(11) 0.018(11)
C15B 0.062(14) 0.076(14) 0.128(17) -0.009(12) -0.027(12) 0.022(12)
C5B 0.079(14) 0.039(13) 0.086(18) 0.034(12) -0.015(12) 0.003(11)
C21A 0.051(12) 0.068(12) 0.072(13) 0.017(10) 0.000(10) 0.004(10)
C12A 0.110(17) 0.049(13) 0.19(3) -0.046(16) 0.006(18) 0.037(12)
C10A 0.075(13) 0.048(11) 0.054(13) -0.017(10) -0.011(10) 0.019(10)
C28B 0.029(10) 0.058(13) 0.122(16) 0.009(11) -0.007(10) 0.003(10)
C11A 0.128(17) 0.087(15) 0.072(13) -0.019(11) 0.006(12) 0.057(14)
C11B 0.098(17) 0.081(15) 0.065(14) -0.003(12) -0.022(12) 0.046(14)
C27A 0.117(16) 0.133(16) 0.075(14) 0.045(12) 0.067(13) 0.097(15)
C13B 0.10(2) 0.09(2) 0.13(2) -0.026(15) -0.027(17) 0.019(17)
C1B 0.091(16) 0.084(18) 0.13(2) -0.017(18) -0.022(17) 0.037(13)
C4A 0.062(14) 0.10(2) 0.13(2) 0.020(15) 0.019(13) 0.044(14)
C17A 0.067(15) 0.057(12) 0.105(17) 0.007(11) 0.036(13) 0.025(11)
C1A 0.067(12) 0.087(15) 0.072(14) -0.035(11) -0.001(10) 0.045(11)
C21B 0.15(2) 0.060(16) 0.24(3) 0.019(18) 0.10(2) 0.062(17)
C9B 0.11(2) 0.083(16) 0.16(2) 0.028(15) 0.045(18) 0.028(14)
C3A 0.104(17) 0.072(16) 0.17(3) 0.023(18) -0.007(18) 0.048(14)
C8A 0.132(18) 0.14(2) 0.047(13) 0.038(14) 0.019(12) 0.098(17)
C2B 0.071(16) 0.13(2) 0.16(3) 0.00(2) -0.042(17) 0.059(15)
C12B 0.11(2) 0.096(19) 0.112(18) 0.015(15) 0.018(15) 0.011(15)
C26A 0.068(14) 0.129(17) 0.113(18) 0.059(14) 0.061(13) 0.061(13)
C26B 0.077(15) 0.066(15) 0.151(19) -0.020(14) -0.049(13) 0.003(12)
C17B 0.097(18) 0.092(17) 0.099(16) -0.006(12) -0.028(13) 0.029(14)
C14B 0.082(19) 0.054(14) 0.12(2) 0.004(13) -0.005(14) 0.022(13)
C18A 0.082(15) 0.054(11) 0.072(13) 0.003(10) 0.020(13) 0.027(11)
C8B 0.16(2) 0.10(2) 0.18(3) -0.026(18) -0.10(2) 0.083(18)
C16B 0.036(12) 0.097(17) 0.144(19) 0.040(15) -0.022(12) -0.010(13)
C20B 0.15(2) 0.030(13) 0.18(2) 0.011(14) 0.06(2) 0.046(16)
C27B 0.123(19) 0.061(13) 0.16(2) -0.064(13) -0.038(16) 0.047(14)
C3B 0.037(12) 0.15(2) 0.121(19) 0.054(18) 0.029(12) 0.012(13)
C7B 0.095(18) 0.10(2) 0.34(5) -0.05(3) -0.05(3) 0.079(17)
C23B 0.18(3) 0.29(4) 0.19(3) -0.14(3) -0.13(2) 0.13(3)
O4 0.32(2) 0.204(18) 0.23(2) 0.136(16) 0.041(17) 0.164(18)
O6 0.171(14) 0.127(12) 0.137(13) -0.028(9) -0.060(11) 0.069(11)
O8 0.154(13) 0.171(13) 0.163(13) -0.085(11) -0.060(11) 0.116(12)
O5 0.197(16) 0.235(17) 0.178(14) -0.112(13) -0.021(12) 0.147(15)
O7 0.34(3) 0.24(2) 0.190(19) 0.014(17) 0.06(2) 0.00(2)
O9 0.33(2) 0.182(14) 0.059(9) -0.040(9) 0.039(11) 0.110(15)
O11 0.137(14) 0.32(2) 0.191(16) -0.083(15) -0.023(12) 0.125(17)
O10 0.35(3) 0.56(5) 0.128(16) 0.03(2) 0.023(16) 0.34(4)
O3 0.43(4) 0.49(4) 0.31(3) -0.04(3) -0.03(3) 0.41(4)
O1 0.21(2) 0.32(3) 0.37(3) 0.17(3) -0.09(2) -0.04(2)
O12 0.35(3) 0.106(15) 0.53(4) -0.18(2) 0.21(3) -0.062(19)
O2 0.64(6) 0.23(2) 0.18(2) -0.097(18) -0.13(3) 0.19(3)
N2B 0.092(12) 0.060(11) 0.143(16) 0.001(10) -0.062(11) 0.057(9)
C6B 0.15(2) 0.12(2) 0.17(3) -0.04(2) 0.075(19) 0.060(18)
O13 0.106(13) 0.30(2) 0.24(2) 0.132(18) 0.004(13) 0.078(16)
O15 0.147(15) 0.22(2) 0.34(3) 0.23(2) 0.036(15) 0.028(14)
O14 0.30(3) 0.37(4) 0.24(3) 0.03(3) 0.05(2) 0.13(3)
O16 0.26(2) 0.20(2) 0.65(5) 0.13(3) 0.33(3) 0.136(19)

loop_
_atom_type_symbol
_atom_type_description
_atom_type_scat_dispersion_real
_atom_type_scat_dispersion_imag
_atom_type_scat_source
C C 0.0033 0.0016 'International Tables Vol C Tables 4.2.6.8 and 6.1.1.4'
H H 0.0000 0.0000 'International Tables Vol C Tables 4.2.6.8 and 6.1.1.4'
N N 0.0061 0.0033 'International Tables Vol C Tables 4.2.6.8 and 6.1.1.4'
O O 0.0106 0.0060 'International Tables Vol C Tables 4.2.6.8 and 6.1.1.4'
Cl Cl 0.1484 0.1585 'International Tables Vol C Tables 4.2.6.8 and 6.1.1.4'
Ni Ni 0.3393 1.1124 'International Tables Vol C Tables 4.2.6.8 and 6.1.1.4'

loop_
_geom_angle_atom_site_label_1
_geom_angle_atom_site_label_2
_geom_angle_atom_site_label_3
_geom_angle
_geom_angle_site_symmetry_1
_geom_angle_site_symmetry_3
_geom_angle_publ_flag
N6A Ni1 N2A 172.8(5) . . ?
N6A Ni1 N1A 99.2(5) . . ?
N2A Ni1 N1A 75.0(6) . . ?
N6A Ni1 N5A 78.1(5) . . ?
N2A Ni1 N5A 98.4(5) . . ?
N1A Ni1 N5A 99.6(4) . . ?
N6A Ni1 N8A 86.3(6) . . ?
N2A Ni1 N8A 98.1(5) . . ?
N1A Ni1 N8A 92.5(4) . . ?
N5A Ni1 N8A 161.6(5) . . ?
N6A Ni1 N4A 99.3(5) . . ?
N2A Ni1 N4A 87.0(5) . . ?
N1A Ni1 N4A 160.1(5) . . ?
N5A Ni1 N4A 91.3(4) . . ?
N8A Ni1 N4A 81.5(4) . . ?
N2B Ni2 N6B 170.7(8) . . ?
N2B Ni2 N4B 88.9(8) . . ?
N6B Ni2 N4B 100.3(6) . . ?
N2B Ni2 N5B 101.1(5) . . ?
N6B Ni2 N5B 77.0(7) . . ?
N4B Ni2 N5B 92.1(5) . . ?
N2B Ni2 N8B 95.9(5) . . ?
N6B Ni2 N8B 85.8(6) . . ?
N4B Ni2 N8B 90.8(5) . . ?
N5B Ni2 N8B 162.8(5) . . ?
N2B Ni2 N1B 74.8(8) . . ?
N6B Ni2 N1B 96.3(7) . . ?
N4B Ni2 N1B 161.8(7) . . ?
N5B Ni2 N1B 98.9(5) . . ?
N8B Ni2 N1B 83.1(5) . . ?
O3 Cl1 O4 119.5(16) . . ?
O3 Cl1 O1 97.7(19) . . ?
O4 Cl1 O1 104.2(14) . . ?
O3 Cl1 O2 107.0(16) . . ?
O4 Cl1 O2 120.9(14) . . ?
O1 Cl1 O2 103.4(18) . . ?
O10 Cl3 O12 109.5(17) . . ?
O10 Cl3 O9 110.3(12) . . ?
O12 Cl3 O9 107.3(14) . . ?
O10 Cl3 O11 108.3(14) . . ?
O12 Cl3 O11 102.7(12) . . ?
O9 Cl3 O11 118.3(11) . . ?
O5 Cl2 O6 110.2(10) . . ?
O5 Cl2 O8 113.6(9) . . ?
O6 Cl2 O8 112.1(9) . . ?
O5 Cl2 O7 108.6(13) . . ?
O6 Cl2 O7 108.3(13) . . ?
O8 Cl2 O7 103.7(12) . . ?
O16 Cl4 O13 121.4(16) . . ?
O16 Cl4 O15 122.5(14) . . ?
O13 Cl4 O15 113.7(11) . . ?
O16 Cl4 O14 95.4(16) . . ?
O13 Cl4 O14 90.7(15) . . ?
O15 Cl4 O14 99.4(17) . . ?
N3A N2A C6A 102.5(14) . . ?
N3A N2A Ni1 133.2(12) . . ?
C6A N2A Ni1 124.0(14) . . ?
C22A N7A N6A 112.6(13) . . ?
C22A N7A C23A 134.5(14) . . ?
N6A N7A C23A 112.6(13) . . ?
C28A N8A C24A 117.1(13) . . ?
C28A N8A Ni1 114.2(11) . . ?
C24A N8A Ni1 124.5(11) . . ?
C20A N6A N7A 100.8(13) . . ?
C20A N6A Ni1 120.2(11) . . ?
N7A N6A Ni1 135.8(11) . . ?
C19A N5A C15A 120.8(14) . . ?
C19A N5A Ni1 112.3(11) . . ?
C15A N5A Ni1 126.8(12) . . ?
C10A N4A C14A 121.0(13) . . ?
C10A N4A Ni1 122.9(10) . . ?
C14A N4A Ni1 113.8(11) . . ?
C1A N1A C5A 123.1(16) . . ?
C1A N1A Ni1 123.5(13) . . ?
C5A N1A Ni1 113.3(12) . . ?
C28B N8B C24B 117.2(13) . . ?
C28B N8B Ni2 115.4(10) . . ?
C24B N8B Ni2 126.7(11) . . ?
C1B N1B C5B 116.1(19) . . ?
C1B N1B Ni2 127.3(17) . . ?
C5B N1B Ni2 114.2(16) . . ?
N2A N3A C8A 116.9(16) . . ?
N2A N3A C9A 120.2(14) . . ?
C8A N3A C9A 122.2(18) . . ?
C19B N5B C15B 119.3(14) . . ?
C19B N5B Ni2 116.6(11) . . ?
C15B N5B Ni2 124.1(12) . . ?
C14B N4B C10B 113.9(17) . . ?
C14B N4B Ni2 119.5(16) . . ?
C10B N4B Ni2 125.7(15) . . ?
N7B N6B C20B 105.2(17) . . ?
N7B N6B Ni2 134.6(16) . . ?
C20B N6B Ni2 120.2(16) . . ?
N2B N3B C8B 128(2) . . ?
N2B N3B C9B 119.6(19) . . ?
C8B N3B C9B 113(2) . . ?
N2B N3B C7B 83.0(16) . . ?
C8B N3B C7B 44.8(12) . . ?
C9B N3B C7B 157.2(19) . . ?
N6B N7B C22B 115.1(18) . . ?
N6B N7B C23B 123(2) . . ?
C22B N7B C23B 121(2) . . ?
C24A C23A N7A 116.8(13) . . ?
N5A C19A C18A 122.8(15) . . ?
N5A C19A C20A 115.0(15) . . ?
C18A C19A C20A 122.1(17) . . ?
C10A C9A N3A 113.1(12) . . ?
N6A C20A C21A 114.2(15) . . ?
N6A C20A C19A 112.5(15) . . ?
C21A C20A C19A 133.0(18) . . ?
N8B C24B C25B 127.4(14) . . ?
N8B C24B C23B 122.4(16) . . ?
C25B C24B C23B 110.1(16) . . ?
C26B C25B C24B 115.4(15) . . ?
N5B C19B C18B 121.9(15) . . ?
N5B C19B C20B 112.1(16) . . ?
C18B C19B C20B 126.1(17) . . ?
C25A C24A N8A 122.0(16) . . ?
C25A C24A C23A 121.0(18) . . ?
N8A C24A C23A 116.9(16) . . ?
C7A C6A N2A 110.0(17) . . ?
C7A C6A C5A 140.6(19) . . ?
N2A C6A C5A 109.3(19) . . ?
N4B C10B C11B 123.9(18) . . ?
N4B C10B C9B 116.1(19) . . ?
C11B C10B C9B 119.4(19) . . ?
C6A C7A C8A 108.6(16) . . ?
N7A C22A C21A 107.3(14) . . ?
C17B C18B C19B 118.8(17) . . ?
N4A C14A C13A 119.4(16) . . ?
N7B C22B C21B 99.7(16) . . ?
C12A C13A C14A 120(2) . . ?
N5A C15A C16A 117.7(15) . . ?
C17A C16A C15A 122.4(17) . . ?
C3A C2A C1A 119.4(18) . . ?
N8A C28A C27A 125.0(15) . . ?
N1A C5A C4A 119.5(19) . . ?
N1A C5A C6A 117.4(18) . . ?
C4A C5A C6A 123(2) . . ?
C3B C4B C5B 123(2) . . ?
C24A C25A C26A 118.9(17) . . ?
N5B C15B C16B 120.2(16) . . ?
C4B C5B N1B 119.8(17) . . ?
C4B C5B C6B 124(3) . . ?
N1B C5B C6B 116(2) . . ?
C22A C21A C20A 104.8(15) . . ?
C13A C12A C11A 120.1(18) . . ?
N4A C10A C11A 120.5(15) . . ?
N4A C10A C9A 121.6(14) . . ?
C11A C10A C9A 117.8(16) . . ?
N8B C28B C27B 121.7(15) . . ?
C10A C11A C12A 118.2(17) . . ?
C10B C11B C12B 119.7(19) . . ?
C28A C27A C26A 114.8(15) . . ?
C14B C13B C12B 121(3) . . ?
N1B C1B C2B 128(2) . . ?
C5A C4A C3A 120(2) . . ?
C16A C17A C18A 119.4(18) . . ?
N1A C1A C2A 118.4(15) . . ?
C20B C21B C22B 112(2) . . ?
N3B C9B C10B 121.0(18) . . ?
C2A C3A C4A 120(2) . . ?
N3A C8A C7A 102.0(16) . . ?
C1B C2B C3B 114(2) . . ?
C13B C12B C11B 114(2) . . ?
C25A C26A C27A 122.1(16) . . ?
C25B C26B C27B 120.2(17) . . ?
C18B C17B C16B 119.6(18) . . ?
C13B C14B N4B 127(2) . . ?
C19A C18A C17A 116.4(16) . . ?
N3B C8B C7B 92(2) . . ?
C15B C16B C17B 120.3(17) . . ?
C21B C20B N6B 107(2) . . ?
C21B C20B C19B 139(2) . . ?
N6B C20B C19B 114.0(19) . . ?
C26B C27B C28B 117.8(15) . . ?
C4B C3B C2B 119(2) . . ?
C8B C7B C6B 115(3) . . ?
C8B C7B N3B 42.9(16) . . ?
C6B C7B N3B 72.8(17) . . ?
N7B C23B C24B 125.7(19) . . ?
N3B N2B C6B 102.4(19) . . ?
N3B N2B Ni2 133.7(18) . . ?
C6B N2B Ni2 122.9(16) . . ?
C7B C6B N2B 101(2) . . ?
C7B C6B C5B 147(3) . . ?
N2B C6B C5B 110(2) . . ?

loop_
_geom_bond_atom_site_label_1
_geom_bond_atom_site_label_2
_geom_bond_distance
_geom_bond_site_symmetry_2
_geom_bond_publ_flag
Ni1 N6A 1.917(12) . ?
Ni1 N2A 1.938(11) . ?
Ni1 N1A 2.129(11) . ?
Ni1 N5A 2.130(11) . ?
Ni1 N8A 2.216(11) . ?
Ni1 N4A 2.224(11) . ?
Ni2 N2B 1.969(13) . ?
Ni2 N6B 1.985(13) . ?
Ni2 N4B 2.087(14) . ?
Ni2 N5B 2.148(11) . ?
Ni2 N8B 2.160(11) . ?
Ni2 N1B 2.166(18) . ?
Cl1 O3 1.226(18) . ?
Cl1 O4 1.261(14) . ?
Cl1 O1 1.26(2) . ?
Cl1 O2 1.274(18) . ?
Cl3 O10 1.284(18) . ?
Cl3 O12 1.329(18) . ?
Cl3 O9 1.329(11) . ?
Cl3 O11 1.351(16) . ?
Cl2 O5 1.351(12) . ?
Cl2 O6 1.360(12) . ?
Cl2 O8 1.376(12) . ?
Cl2 O7 1.44(2) . ?
Cl4 O16 1.275(17) . ?
Cl4 O13 1.298(15) . ?
Cl4 O15 1.366(16) . ?
Cl4 O14 1.38(3) . ?
N2A N3A 1.318(14) . ?
N2A C6A 1.351(16) . ?
N7A C22A 1.328(14) . ?
N7A N6A 1.387(13) . ?
N7A C23A 1.490(16) . ?
N8A C28A 1.339(15) . ?
N8A C24A 1.355(17) . ?
N6A C20A 1.334(16) . ?
N5A C19A 1.323(15) . ?
N5A C15A 1.346(16) . ?
N4A C10A 1.330(15) . ?
N4A C14A 1.339(16) . ?
N1A C1A 1.305(15) . ?
N1A C5A 1.329(16) . ?
N8B C28B 1.280(16) . ?
N8B C24B 1.292(15) . ?
N1B C1B 1.32(2) . ?
N1B C5B 1.35(2) . ?
N3A C8A 1.321(17) . ?
N3A C9A 1.511(17) . ?
N5B C19B 1.345(16) . ?
N5B C15B 1.351(16) . ?
N4B C14B 1.32(2) . ?
N4B C10B 1.343(17) . ?
N6B N7B 1.269(17) . ?
N6B C20B 1.37(2) . ?
N3B N2B 1.184(17) . ?
N3B C8B 1.32(3) . ?
N3B C9B 1.45(2) . ?
N3B C7B 1.94(3) . ?
N7B C22B 1.32(2) . ?
N7B C23B 1.39(2) . ?
C23A C24A 1.466(18) . ?
C19A C18A 1.371(17) . ?
C19A C20A 1.485(18) . ?
C9A C10A 1.482(17) . ?
C20A C21A 1.362(17) . ?
C24B C25B 1.347(17) . ?
C24B C23B 1.49(2) . ?
C25B C26B 1.339(19) . ?
C19B C18B 1.385(19) . ?
C19B C20B 1.51(3) . ?
C24A C25A 1.348(19) . ?
C6A C7A 1.35(2) . ?
C6A C5A 1.42(2) . ?
C10B C11B 1.34(2) . ?
C10B C9B 1.52(2) . ?
C7A C8A 1.38(2) . ?
C22A C21A 1.350(17) . ?
C18B C17B 1.351(19) . ?
C14A C13A 1.385(19) . ?
C22B C21B 1.39(3) . ?
C13A C12A 1.30(2) . ?
C15A C16A 1.394(18) . ?
C16A C17A 1.310(18) . ?
C2A C3A 1.34(2) . ?
C2A C1A 1.425(19) . ?
C28A C27A 1.366(17) . ?
C5A C4A 1.36(2) . ?
C4B C3B 1.34(2) . ?
C4B C5B 1.34(2) . ?
C25A C26A 1.352(19) . ?
C15B C16B 1.37(2) . ?
C5B C6B 1.44(3) . ?
C12A C11A 1.40(2) . ?
C10A C11A 1.359(18) . ?
C28B C27B 1.399(19) . ?
C11B C12B 1.39(2) . ?
C27A C26A 1.385(19) . ?
C13B C14B 1.28(2) . ?
C13B C12B 1.38(2) . ?
C1B C2B 1.35(2) . ?
C4A C3A 1.37(2) . ?
C17A C18A 1.413(18) . ?
C21B C20B 1.25(2) . ?
C2B C3B 1.39(2) . ?
C26B C27B 1.368(19) . ?
C17B C16B 1.38(2) . ?
C8B C7B 1.37(3) . ?
C7B C6B 1.38(3) . ?
N2B C6B 1.41(2) . ?

loop_
_geom_torsion_atom_site_label_1
_geom_torsion_atom_site_label_2
_geom_torsion_atom_site_label_3
_geom_torsion_atom_site_label_4
_geom_torsion
_geom_torsion_site_symmetry_1
_geom_torsion_site_symmetry_2
_geom_torsion_site_symmetry_3
_geom_torsion_site_symmetry_4
_geom_torsion_publ_flag
N6A Ni1 N2A N3A 142(4) . . . . ?
N1A Ni1 N2A N3A 178.9(13) . . . . ?
N5A Ni1 N2A N3A 81.1(12) . . . . ?
N8A Ni1 N2A N3A -90.7(12) . . . . ?
N4A Ni1 N2A N3A -9.7(12) . . . . ?
N6A Ni1 N2A C6A -46(5) . . . . ?
N1A Ni1 N2A C6A -9.1(11) . . . . ?
N5A Ni1 N2A C6A -106.8(11) . . . . ?
N8A Ni1 N2A C6A 81.4(11) . . . . ?
N4A Ni1 N2A C6A 162.3(11) . . . . ?
N6A Ni1 N8A C28A -156.6(10) . . . . ?
N2A Ni1 N8A C28A 29.1(10) . . . . ?
N1A Ni1 N8A C28A 104.3(10) . . . . ?
N5A Ni1 N8A C28A -124.4(15) . . . . ?
N4A Ni1 N8A C28A -56.6(10) . . . . ?
N6A Ni1 N8A C24A -0.6(11) . . . . ?
N2A Ni1 N8A C24A -174.9(11) . . . . ?
N1A Ni1 N8A C24A -99.7(12) . . . . ?
N5A Ni1 N8A C24A 32(2) . . . . ?
N4A Ni1 N8A C24A 99.4(12) . . . . ?
C22A N7A N6A C20A -0.2(14) . . . . ?
C23A N7A N6A C20A 173.8(11) . . . . ?
C22A N7A N6A Ni1 158.3(10) . . . . ?
C23A N7A N6A Ni1 -27.7(17) . . . . ?
N2A Ni1 N6A C20A -75(5) . . . . ?
N1A Ni1 N6A C20A -111.4(10) . . . . ?
N5A Ni1 N6A C20A -13.4(10) . . . . ?
N8A Ni1 N6A C20A 156.7(10) . . . . ?
N4A Ni1 N6A C20A 76.0(10) . . . . ?
N2A Ni1 N6A N7A 129(4) . . . . ?
N1A Ni1 N6A N7A 93.2(12) . . . . ?
N5A Ni1 N6A N7A -168.8(13) . . . . ?
N8A Ni1 N6A N7A 1.3(12) . . . . ?
N4A Ni1 N6A N7A -79.4(13) . . . . ?
N6A Ni1 N5A C19A 9.8(8) . . . . ?
N2A Ni1 N5A C19A -176.6(9) . . . . ?
N1A Ni1 N5A C19A 107.3(9) . . . . ?
N8A Ni1 N5A C19A -23.1(19) . . . . ?
N4A Ni1 N5A C19A -89.4(9) . . . . ?
N6A Ni1 N5A C15A -174.0(11) . . . . ?
N2A Ni1 N5A C15A -0.5(11) . . . . ?
N1A Ni1 N5A C15A -76.6(11) . . . . ?
N8A Ni1 N5A C15A 153.0(14) . . . . ?
N4A Ni1 N5A C15A 86.7(11) . . . . ?
N6A Ni1 N4A C10A -170.6(12) . . . . ?
N2A Ni1 N4A C10A 6.0(12) . . . . ?
N1A Ni1 N4A C10A 31(2) . . . . ?
N5A Ni1 N4A C10A -92.4(12) . . . . ?
N8A Ni1 N4A C10A 104.6(12) . . . . ?
N6A Ni1 N4A C14A 26.4(12) . . . . ?
N2A Ni1 N4A C14A -157.1(12) . . . . ?
N1A Ni1 N4A C14A -131.9(15) . . . . ?
N5A Ni1 N4A C14A 104.6(12) . . . . ?
N8A Ni1 N4A C14A -58.4(11) . . . . ?
N6A Ni1 N1A C1A 1.5(12) . . . . ?
N2A Ni1 N1A C1A -174.2(12) . . . . ?
N5A Ni1 N1A C1A -77.9(12) . . . . ?
N8A Ni1 N1A C1A 88.1(12) . . . . ?
N4A Ni1 N1A C1A 159.7(13) . . . . ?
N6A Ni1 N1A C5A -176.2(10) . . . . ?
N2A Ni1 N1A C5A 8.2(10) . . . . ?
N5A Ni1 N1A C5A 104.4(10) . . . . ?
N8A Ni1 N1A C5A -89.5(10) . . . . ?
N4A Ni1 N1A C5A -18.0(19) . . . . ?
N2B Ni2 N8B C28B 11.7(13) . . . . ?
N6B Ni2 N8B C28B -177.6(12) . . . . ?
N4B Ni2 N8B C28B -77.3(12) . . . . ?
N5B Ni2 N8B C28B -176.7(13) . . . . ?
N1B Ni2 N8B C28B 85.5(12) . . . . ?
N2B Ni2 N8B C24B -158.0(13) . . . . ?
N6B Ni2 N8B C24B 12.8(12) . . . . ?
N4B Ni2 N8B C24B 113.1(12) . . . . ?
N5B Ni2 N8B C24B 14(2) . . . . ?
N1B Ni2 N8B C24B -84.1(13) . . . . ?
N2B Ni2 N1B C1B 174.5(16) . . . . ?
N6B Ni2 N1B C1B -8.5(16) . . . . ?
N4B Ni2 N1B C1B 147(2) . . . . ?
N5B Ni2 N1B C1B -86.3(15) . . . . ?
N8B Ni2 N1B C1B 76.5(15) . . . . ?
N2B Ni2 N1B C5B 13.3(11) . . . . ?
N6B Ni2 N1B C5B -169.8(12) . . . . ?
N4B Ni2 N1B C5B -14(3) . . . . ?
N5B Ni2 N1B C5B 112.5(12) . . . . ?
N8B Ni2 N1B C5B -84.8(12) . . . . ?
C6A N2A N3A C8A -0.2(17) . . . . ?
Ni1 N2A N3A C8A 173.0(11) . . . . ?
C6A N2A N3A C9A 170.3(12) . . . . ?
Ni1 N2A N3A C9A -16.5(19) . . . . ?
N2B Ni2 N5B C19B 174.1(12) . . . . ?
N6B Ni2 N5B C19B 3.4(11) . . . . ?
N4B Ni2 N5B C19B -96.7(12) . . . . ?
N8B Ni2 N5B C19B 3(2) . . . . ?
N1B Ni2 N5B C19B 97.9(12) . . . . ?
N2B Ni2 N5B C15B -6.2(14) . . . . ?
N6B Ni2 N5B C15B -176.9(14) . . . . ?
N4B Ni2 N5B C15B 83.0(13) . . . . ?
N8B Ni2 N5B C15B -177.7(14) . . . . ?
N1B Ni2 N5B C15B -82.4(14) . . . . ?
N2B Ni2 N4B C14B -165.2(13) . . . . ?
N6B Ni2 N4B C14B 16.6(14) . . . . ?
N5B Ni2 N4B C14B 93.7(13) . . . . ?
N8B Ni2 N4B C14B -69.3(13) . . . . ?
N1B Ni2 N4B C14B -139.0(18) . . . . ?
N2B Ni2 N4B C10B 2.8(13) . . . . ?
N6B Ni2 N4B C10B -175.4(13) . . . . ?
N5B Ni2 N4B C10B -98.3(13) . . . . ?
N8B Ni2 N4B C10B 98.7(13) . . . . ?
N1B Ni2 N4B C10B 29(3) . . . . ?
N2B Ni2 N6B N7B 94(5) . . . . ?
N4B Ni2 N6B N7B -96.8(17) . . . . ?
N5B Ni2 N6B N7B 173.5(18) . . . . ?
N8B Ni2 N6B N7B -6.7(17) . . . . ?
N1B Ni2 N6B N7B 75.8(17) . . . . ?
N2B Ni2 N6B C20B -83(4) . . . . ?
N4B Ni2 N6B C20B 86.5(15) . . . . ?
N5B Ni2 N6B C20B -3.2(14) . . . . ?
N8B Ni2 N6B C20B 176.5(15) . . . . ?
N1B Ni2 N6B C20B -100.9(14) . . . . ?
C20B N6B N7B C22B 6(2) . . . . ?
Ni2 N6B N7B C22B -171.4(13) . . . . ?
C20B N6B N7B C23B -180(2) . . . . ?
Ni2 N6B N7B C23B 3(3) . . . . ?
C22A N7A C23A C24A -128.9(17) . . . . ?
N6A N7A C23A C24A 58.8(17) . . . . ?
C15A N5A C19A C18A 2.7(19) . . . . ?
Ni1 N5A C19A C18A 179.1(10) . . . . ?
C15A N5A C19A C20A 178.1(11) . . . . ?
Ni1 N5A C19A C20A -5.5(13) . . . . ?
N2A N3A C9A C10A 50.5(18) . . . . ?
C8A N3A C9A C10A -139.5(14) . . . . ?
N7A N6A C20A C21A 3.0(15) . . . . ?
Ni1 N6A C20A C21A -159.8(9) . . . . ?
N7A N6A C20A C19A 177.0(9) . . . . ?
Ni1 N6A C20A C19A 14.2(14) . . . . ?
N5A C19A C20A N6A -4.5(16) . . . . ?
C18A C19A C20A N6A 170.9(12) . . . . ?
N5A C19A C20A C21A 168.0(14) . . . . ?
C18A C19A C20A C21A -17(2) . . . . ?
C28B N8B C24B C25B 0(2) . . . . ?
Ni2 N8B C24B C25B 169.1(12) . . . . ?
C28B N8B C24B C23B 175.0(18) . . . . ?
Ni2 N8B C24B C23B -15(2) . . . . ?
N8B C24B C25B C26B -5(3) . . . . ?
C23B C24B C25B C26B 179.2(18) . . . . ?
C15B N5B C19B C18B -1(2) . . . . ?
Ni2 N5B C19B C18B 179.0(12) . . . . ?
C15B N5B C19B C20B 177.3(15) . . . . ?
Ni2 N5B C19B C20B -3.0(18) . . . . ?
C28A N8A C24A C25A 0(2) . . . . ?
Ni1 N8A C24A C25A -155.5(12) . . . . ?
C28A N8A C24A C23A -176.6(13) . . . . ?
Ni1 N8A C24A C23A 28.0(18) . . . . ?
N7A C23A C24A C25A 122.8(15) . . . . ?
N7A C23A C24A N8A -60.8(19) . . . . ?
N3A N2A C6A C7A -0.4(17) . . . . ?
Ni1 N2A C6A C7A -174.5(11) . . . . ?
N3A N2A C6A C5A -178.1(12) . . . . ?
Ni1 N2A C6A C5A 7.9(17) . . . . ?
C14B N4B C10B C11B -1(2) . . . . ?
Ni2 N4B C10B C11B -169.8(12) . . . . ?
C14B N4B C10B C9B -172.3(16) . . . . ?
Ni2 N4B C10B C9B 19(2) . . . . ?
N2A C6A C7A C8A 1(2) . . . . ?
C5A C6A C7A C8A 177.4(19) . . . . ?
N6A N7A C22A C21A -2.5(16) . . . . ?
C23A N7A C22A C21A -174.8(14) . . . . ?
N5B C19B C18B C17B 0(2) . . . . ?
C20B C19B C18B C17B -177.3(17) . . . . ?
C10A N4A C14A C13A -2(2) . . . . ?
Ni1 N4A C14A C13A 161.2(14) . . . . ?
N6B N7B C22B C21B -8(2) . . . . ?
C23B N7B C22B C21B 178(2) . . . . ?
N4A C14A C13A C12A 5(3) . . . . ?
C19A N5A C15A C16A 0.1(19) . . . . ?
Ni1 N5A C15A C16A -175.7(10) . . . . ?
N5A C15A C16A C17A 2(2) . . . . ?
C24A N8A C28A C27A 1(2) . . . . ?
Ni1 N8A C28A C27A 159.2(13) . . . . ?
C1A N1A C5A C4A -4(2) . . . . ?
Ni1 N1A C5A C4A 173.9(11) . . . . ?
C1A N1A C5A C6A 175.3(13) . . . . ?
Ni1 N1A C5A C6A -7.0(17) . . . . ?
C7A C6A C5A N1A -176(2) . . . . ?
N2A C6A C5A N1A 0.4(19) . . . . ?
C7A C6A C5A C4A 3(3) . . . . ?
N2A C6A C5A C4A 179.4(14) . . . . ?
N8A C24A C25A C26A 0(2) . . . . ?
C23A C24A C25A C26A 176.6(15) . . . . ?
C19B N5B C15B C16B 1(2) . . . . ?
Ni2 N5B C15B C16B -179.0(13) . . . . ?
C3B C4B C5B N1B 7(3) . . . . ?
C3B C4B C5B C6B 179.0(18) . . . . ?
C1B N1B C5B C4B -5(2) . . . . ?
Ni2 N1B C5B C4B 158.8(13) . . . . ?
C1B N1B C5B C6B -177.2(17) . . . . ?
Ni2 N1B C5B C6B -14(2) . . . . ?
N7A C22A C21A C20A 4.0(17) . . . . ?
N6A C20A C21A C22A -4.6(17) . . . . ?
C19A C20A C21A C22A -177.0(13) . . . . ?
C14A C13A C12A C11A -8(3) . . . . ?
C14A N4A C10A C11A 3(2) . . . . ?
Ni1 N4A C10A C11A -158.8(12) . . . . ?
C14A N4A C10A C9A -173.9(15) . . . . ?
Ni1 N4A C10A C9A 24(2) . . . . ?
N3A C9A C10A N4A -54.4(19) . . . . ?
N3A C9A C10A C11A 128.5(15) . . . . ?
C24B N8B C28B C27B 5(2) . . . . ?
Ni2 N8B C28B C27B -166.0(13) . . . . ?
N4A C10A C11A C12A -6(3) . . . . ?
C9A C10A C11A C12A 170.8(16) . . . . ?
C13A C12A C11A C10A 9(3) . . . . ?
N4B C10B C11B C12B -2(3) . . . . ?
C9B C10B C11B C12B 169.2(17) . . . . ?
N8A C28A C27A C26A -2(2) . . . . ?
C5B N1B C1B C2B 1(3) . . . . ?
Ni2 N1B C1B C2B -159.8(18) . . . . ?
N1A C5A C4A C3A 3(2) . . . . ?
C6A C5A C4A C3A -176.0(17) . . . . ?
C15A C16A C17A C18A -7(2) . . . . ?
C5A N1A C1A C2A 2(2) . . . . ?
Ni1 N1A C1A C2A -175.5(10) . . . . ?
C3A C2A C1A N1A 1(2) . . . . ?
N7B C22B C21B C20B 7(3) . . . . ?
N2B N3B C9B C10B 45(3) . . . . ?
C8B N3B C9B C10B -131.2(19) . . . . ?
C7B N3B C9B C10B -126(3) . . . . ?
N4B C10B C9B N3B -46(2) . . . . ?
C11B C10B C9B N3B 142.6(18) . . . . ?
C1A C2A C3A C4A -1(3) . . . . ?
C5A C4A C3A C2A -1(3) . . . . ?
N2A N3A C8A C7A 1(2) . . . . ?
C9A N3A C8A C7A -169.6(14) . . . . ?
C6A C7A C8A N3A -1(2) . . . . ?
N1B C1B C2B C3B 0(3) . . . . ?
C14B C13B C12B C11B 0(3) . . . . ?
C10B C11B C12B C13B 2(3) . . . . ?
C24A C25A C26A C27A -2(3) . . . . ?
C28A C27A C26A C25A 2(3) . . . . ?
C24B C25B C26B C27B 6(3) . . . . ?
C19B C18B C17B C16B 0(3) . . . . ?
C12B C13B C14B N4B -3(4) . . . . ?
C10B N4B C14B C13B 4(3) . . . . ?
Ni2 N4B C14B C13B 172.9(17) . . . . ?
N5A C19A C18A C17A -7(2) . . . . ?
C20A C19A C18A C17A 177.8(12) . . . . ?
C16A C17A C18A C19A 9(2) . . . . ?
N2B N3B C8B C7B 1(3) . . . . ?
C9B N3B C8B C7B 177.2(18) . . . . ?
N5B C15B C16B C17B 0(3) . . . . ?
C18B C17B C16B C15B 0(3) . . . . ?
C22B C21B C20B N6B -5(3) . . . . ?
C22B C21B C20B C19B 168(2) . . . . ?
N7B N6B C20B C21B 0(2) . . . . ?
Ni2 N6B C20B C21B 177.2(14) . . . . ?
N7B N6B C20B C19B -175.0(14) . . . . ?
Ni2 N6B C20B C19B 3(2) . . . . ?
N5B C19B C20B C21B -172(3) . . . . ?
C18B C19B C20B C21B 6(4) . . . . ?
N5B C19B C20B N6B 0(2) . . . . ?
C18B C19B C20B N6B 178.3(16) . . . . ?
C25B C26B C27B C28B -2(3) . . . . ?
N8B C28B C27B C26B -3(3) . . . . ?
C5B C4B C3B C2B -5(3) . . . . ?
C1B C2B C3B C4B 2(3) . . . . ?
N3B C8B C7B C6B 7(3) . . . . ?
N2B N3B C7B C8B -179(2) . . . . ?
C9B N3B C7B C8B -7(4) . . . . ?
N2B N3B C7B C6B 7.7(16) . . . . ?
C8B N3B C7B C6B -173(3) . . . . ?
C9B N3B C7B C6B 180(4) . . . . ?
N6B N7B C23B C24B -1(4) . . . . ?
C22B N7B C23B C24B 173(2) . . . . ?
N8B C24B C23B N7B 8(4) . . . . ?
C25B C24B C23B N7B -175(2) . . . . ?
C8B N3B N2B C6B -8(3) . . . . ?
C9B N3B N2B C6B 176.1(17) . . . . ?
C7B N3B N2B C6B -7.4(15) . . . . ?
C8B N3B N2B Ni2 159.8(18) . . . . ?
C9B N3B N2B Ni2 -16(3) . . . . ?
C7B N3B N2B Ni2 160.7(14) . . . . ?
N6B Ni2 N2B N3B 163(4) . . . . ?
N4B Ni2 N2B N3B -5.8(16) . . . . ?
N5B Ni2 N2B N3B 86.1(16) . . . . ?
N8B Ni2 N2B N3B -96.4(16) . . . . ?
N1B Ni2 N2B N3B -177.5(17) . . . . ?
N6B Ni2 N2B C6B -30(5) . . . . ?
N4B Ni2 N2B C6B 160.3(15) . . . . ?
N5B Ni2 N2B C6B -107.8(15) . . . . ?
N8B Ni2 N2B C6B 69.7(16) . . . . ?
N1B Ni2 N2B C6B -11.5(15) . . . . ?
C8B C7B C6B N2B -11(3) . . . . ?
N3B C7B C6B N2B -6.5(13) . . . . ?
C8B C7B C6B C5B -168(3) . . . . ?
N3B C7B C6B C5B -164(4) . . . . ?
N3B N2B C6B C7B 10(2) . . . . ?
Ni2 N2B C6B C7B -159.3(14) . . . . ?
N3B N2B C6B C5B 177.4(16) . . . . ?
Ni2 N2B C6B C5B 8(2) . . . . ?
C4B C5B C6B C7B -11(5) . . . . ?
N1B C5B C6B C7B 161(3) . . . . ?
C4B C5B C6B N2B -167.3(17) . . . . ?
N1B C5B C6B N2B 5(2) . . . . ?
